data_4107529
loop_
_publ_author_name
'Connie C. Lu'
'Eckhard Bill'
'Thomas Weyherm\"uller'
'Eberhard Bothe'
'Karl Wieghardt'

_publ_section_title
;
 Neutral Bis(\a-iminopyridine)metal Complexes of the First-Row Transition
 Ions (Cr, Mn, Fe, Co, Ni, Zn) and Their Monocationic Analogues: Mixed
 Valency Involving a Redox Noninnocent Ligand System
;
_journal_name_full 'Journal of the American Chemical Society'
_journal_page_first 3181
_journal_page_last 3197
_journal_paper_doi 10.1021/ja710663n
_journal_volume 130
_journal_year 2008
_chemical_formula_moiety '[C40 H52 Fe N4 O]+, (C32 H12 B F24)-'
_chemical_formula_sum 'C72 H64 B F24 Fe N4 O'
_chemical_formula_weight 1523.93
_chemical_name_systematic
; 
 ? 
;
_space_group_IT_number 14
_symmetry_cell_setting monoclinic
_symmetry_space_group_name_Hall '-P 2yn'
_symmetry_space_group_name_H-M 'P 1 21/n 1'
_atom_sites_solution_hydrogens geom
_atom_sites_solution_primary direct
_atom_sites_solution_secondary difmap
_audit_creation_method SHELXL-97
_cell_angle_alpha 90.00
_cell_angle_beta 94.795(3)
_cell_angle_gamma 90.00
_cell_formula_units_Z 4
_cell_length_a 12.8349(2)
_cell_length_b 29.9514(5)
_cell_length_c 18.9948(3)
_cell_measurement_temperature 220(2)
_cell_volume 7276.5(2)
_computing_cell_refinement 'Bruker AXS Collect Software'
_computing_data_collection 'Bruker AXS Collect Software'
_computing_data_reduction 'Bruker AXS Collect Software'
_computing_structure_refinement 'SHELXL-97 (Sheldrick, 1997)'
_computing_structure_solution 'SHELXS-97 (Sheldrick, 1990)'
_diffrn_ambient_temperature 220(2)
_diffrn_measured_fraction_theta_full 0.997
_diffrn_measured_fraction_theta_max 0.997
_diffrn_measurement_device_type 'Bruker-Nonius Kappa-CCD'
_diffrn_measurement_method '1485 images at 0.5 deg. stepwise rotation in omega and phi, 32 sec./frame'
_diffrn_radiation_monochromator graphite
_diffrn_radiation_source 'rotating anode, 50 kV, 80 mA'
_diffrn_radiation_type MoK\a
_diffrn_radiation_wavelength 0.71073
_diffrn_reflns_av_R_equivalents 0.0476
_diffrn_reflns_av_sigmaI/netI 0.0299
_diffrn_reflns_limit_h_max 16
_diffrn_reflns_limit_h_min -16
_diffrn_reflns_limit_k_max 38
_diffrn_reflns_limit_k_min -38
_diffrn_reflns_limit_l_max 24
_diffrn_reflns_limit_l_min -24
_diffrn_reflns_number 106596
_diffrn_reflns_theta_full 27.50
_diffrn_reflns_theta_max 27.50
_diffrn_reflns_theta_min 2.11
_exptl_absorpt_coefficient_mu 0.314
_exptl_absorpt_correction_T_max 0.7448
_exptl_absorpt_correction_T_min 0.5065
_exptl_absorpt_correction_type multi-scan
_exptl_crystal_colour 'dark blue'
_exptl_crystal_density_diffrn 1.391
_exptl_crystal_description 'transparent parallelepiped'
_exptl_crystal_F_000 3116
_exptl_crystal_size_max 0.21
_exptl_crystal_size_mid 0.20
_exptl_crystal_size_min 0.19
_refine_diff_density_max 0.711
_refine_diff_density_min -0.714
_refine_diff_density_rms 0.055
_refine_ls_extinction_method none
_refine_ls_goodness_of_fit_ref 1.022
_refine_ls_hydrogen_treatment mixed
_refine_ls_matrix_type full
_refine_ls_number_parameters 1014
_refine_ls_number_reflns 16674
_refine_ls_number_restraints 534
_refine_ls_restrained_S_all 1.074
_refine_ls_R_factor_all 0.0834
_refine_ls_R_factor_gt 0.0646
_refine_ls_shift/su_max 0.002
_refine_ls_shift/su_mean 0.000
_refine_ls_structure_factor_coef Fsqd
_refine_ls_weighting_details 'calc w=1/[\s^2^(Fo^2^)+(0.0806P)^2^+7.1492P] where P=(Fo^2^+2Fc^2^)/3'
_refine_ls_weighting_scheme calc
_refine_ls_wR_factor_gt 0.1656
_refine_ls_wR_factor_ref 0.1807
_reflns_number_gt 12891
_reflns_number_total 16674
_reflns_threshold_expression >2sigma(I)
_cod_data_source_file ja710663n-file003_10.cif
_cod_data_source_block complex3oxTHF-220K
_cod_database_code 4107529

loop_
_symmetry_equiv_pos_as_xyz
'x, y, z'
'-x+1/2, y+1/2, -z+1/2'
'-x, -y, -z'
'x-1/2, -y-1/2, z-1/2'

loop_
_atom_site_label
_atom_site_type_symbol
_atom_site_fract_x
_atom_site_fract_y
_atom_site_fract_z
_atom_site_U_iso_or_equiv
_atom_site_adp_type
_atom_site_occupancy
_atom_site_symmetry_multiplicity
_atom_site_calc_flag
_atom_site_refinement_flags
_atom_site_disorder_assembly
_atom_site_disorder_group
Fe1 Fe 0.25093(3) 0.107916(12) 0.731585(19) 0.03532(11) Uani 1 1 d . . .
N1 N 0.20939(18) 0.04243(7) 0.74945(12) 0.0425(5) Uani 1 1 d . . .
C2 C 0.2470(3) 0.00435(10) 0.72310(18) 0.0548(7) Uani 1 1 d . . .
H2 H 0.2947 0.0066 0.6883 0.066 Uiso 1 1 calc R . .
C3 C 0.2194(3) -0.03727(11) 0.7443(2) 0.0686(10) Uani 1 1 d . . .
H3 H 0.2463 -0.0629 0.7237 0.082 Uiso 1 1 calc R . .
C4 C 0.1506(3) -0.04119(11) 0.7971(3) 0.0742(11) Uani 1 1 d . . .
H4 H 0.1323 -0.0695 0.8136 0.089 Uiso 1 1 calc R . .
C5 C 0.1104(3) -0.00340(11) 0.8245(2) 0.0633(9) Uani 1 1 d . . .
H5 H 0.0632 -0.0054 0.8596 0.076 Uiso 1 1 calc R . .
C6 C 0.1398(2) 0.03841(9) 0.79983(16) 0.0438(6) Uani 1 1 d . . .
C7 C 0.1020(2) 0.07980(9) 0.82439(16) 0.0441(6) Uani 1 1 d . . .
H7 H 0.0517 0.0806 0.8576 0.053 Uiso 1 1 calc R . .
N8 N 0.13951(17) 0.11678(7) 0.79919(12) 0.0384(5) Uani 1 1 d . . .
C9 C 0.0980(2) 0.15870(9) 0.82111(15) 0.0416(6) Uani 1 1 d . . .
C10 C 0.1576(2) 0.18400(10) 0.87224(15) 0.0456(6) Uani 1 1 d . . .
C11 C 0.1201(3) 0.22609(11) 0.88859(18) 0.0587(8) Uani 1 1 d . . .
H11 H 0.1587 0.2437 0.9224 0.070 Uiso 1 1 calc R . .
C12 C 0.0281(3) 0.24240(11) 0.8565(2) 0.0654(9) Uani 1 1 d . . .
H12 H 0.0044 0.2708 0.8686 0.078 Uiso 1 1 calc R . .
C13 C -0.0293(3) 0.21727(11) 0.8066(2) 0.0627(9) Uani 1 1 d . . .
H13 H -0.0921 0.2288 0.7850 0.075 Uiso 1 1 calc R . .
C14 C 0.0039(2) 0.17482(10) 0.78758(17) 0.0500(7) Uani 1 1 d . . .
C15 C 0.2566(2) 0.16543(11) 0.91006(16) 0.0513(7) Uani 1 1 d . . .
H15 H 0.2855 0.1432 0.8784 0.062 Uiso 1 1 calc R . .
C16 C 0.2317(3) 0.14099(14) 0.97728(19) 0.0680(9) Uani 1 1 d . . .
H16A H 0.2032 0.1620 1.0095 0.102 Uiso 1 1 calc R . .
H16B H 0.2953 0.1279 0.9996 0.102 Uiso 1 1 calc R . .
H16C H 0.1811 0.1176 0.9653 0.102 Uiso 1 1 calc R . .
C17 C 0.3407(3) 0.20107(14) 0.9269(2) 0.0705(10) Uani 1 1 d . . .
H17A H 0.3514 0.2178 0.8844 0.106 Uiso 1 1 calc R . .
H17B H 0.4056 0.1868 0.9441 0.106 Uiso 1 1 calc R . .
H17C H 0.3183 0.2212 0.9627 0.106 Uiso 1 1 calc R . .
C18 C -0.0626(3) 0.14845(11) 0.73225(19) 0.0607(8) Uani 1 1 d . . .
H18 H -0.0303 0.1186 0.7286 0.073 Uiso 1 1 calc R . .
C19 C -0.1728(3) 0.14166(14) 0.7544(3) 0.0801(12) Uani 1 1 d . . .
H19A H -0.2083 0.1702 0.7549 0.120 Uiso 1 1 calc R . .
H19B H -0.1692 0.1286 0.8013 0.120 Uiso 1 1 calc R . .
H19C H -0.2111 0.1218 0.7212 0.120 Uiso 1 1 calc R . .
C20 C -0.0646(4) 0.17045(17) 0.6600(2) 0.0897(13) Uani 1 1 d . . .
H20A H -0.0925 0.2004 0.6626 0.135 Uiso 1 1 calc R . .
H20B H -0.1083 0.1531 0.6260 0.135 Uiso 1 1 calc R . .
H20C H 0.0059 0.1718 0.6453 0.135 Uiso 1 1 calc R . .
N21 N 0.30480(17) 0.17359(7) 0.72955(12) 0.0407(5) Uani 1 1 d . . .
C22 C 0.2505(3) 0.21160(10) 0.71657(18) 0.0529(7) Uani 1 1 d . . .
H22 H 0.1775 0.2098 0.7073 0.064 Uiso 1 1 calc R . .
C23 C 0.2968(3) 0.25297(11) 0.7162(2) 0.0638(9) Uani 1 1 d . . .
H23 H 0.2561 0.2786 0.7059 0.077 Uiso 1 1 calc R . .
C24 C 0.4038(3) 0.25659(10) 0.73124(19) 0.0608(8) Uani 1 1 d . . .
H24 H 0.4369 0.2846 0.7313 0.073 Uiso 1 1 calc R . .
C25 C 0.4603(3) 0.21877(10) 0.74596(17) 0.0523(7) Uani 1 1 d . . .
H25 H 0.5330 0.2205 0.7572 0.063 Uiso 1 1 calc R . .
C26 C 0.4102(2) 0.17746(9) 0.74431(14) 0.0412(6) Uani 1 1 d . . .
C27 C 0.4635(2) 0.13585(10) 0.75585(14) 0.0438(6) Uani 1 1 d . . .
H27 H 0.5365 0.1350 0.7655 0.053 Uiso 1 1 calc R . .
N28 N 0.40928(17) 0.09936(7) 0.75267(11) 0.0390(5) Uani 1 1 d . . .
C29 C 0.4641(2) 0.05721(9) 0.75949(15) 0.0450(6) Uani 1 1 d . . .
C30 C 0.5058(2) 0.03894(11) 0.70017(17) 0.0535(7) Uani 1 1 d . . .
C31 C 0.5526(3) -0.00303(12) 0.7084(2) 0.0664(10) Uani 1 1 d . . .
H31 H 0.5816 -0.0162 0.6697 0.080 Uiso 1 1 calc R . .
C32 C 0.5574(3) -0.02547(12) 0.7714(2) 0.0736(11) Uani 1 1 d . . .
H32 H 0.5898 -0.0536 0.7754 0.088 Uiso 1 1 calc R . .
C33 C 0.5154(3) -0.00705(12) 0.8283(2) 0.0694(10) Uani 1 1 d . . .
H33 H 0.5191 -0.0228 0.8712 0.083 Uiso 1 1 calc R . .
C34 C 0.4669(3) 0.03471(11) 0.82424(17) 0.0555(8) Uani 1 1 d . . .
C35 C 0.4974(3) 0.06222(13) 0.62898(18) 0.0636(9) Uani 1 1 d . . .
H35 H 0.4545 0.0893 0.6340 0.076 Uiso 1 1 calc R . .
C36 C 0.6018(5) 0.0777(2) 0.6071(3) 0.122(2) Uani 1 1 d . . .
H36A H 0.6378 0.0946 0.6453 0.183 Uiso 1 1 calc R . .
H36B H 0.5911 0.0964 0.5654 0.183 Uiso 1 1 calc R . .
H36C H 0.6437 0.0519 0.5965 0.183 Uiso 1 1 calc R . .
C37 C 0.4409(4) 0.03414(19) 0.5720(2) 0.0980(16) Uani 1 1 d . . .
H37A H 0.4813 0.0074 0.5647 0.147 Uiso 1 1 calc R . .
H37B H 0.4325 0.0511 0.5284 0.147 Uiso 1 1 calc R . .
H37C H 0.3727 0.0259 0.5862 0.147 Uiso 1 1 calc R . .
C38 C 0.4235(3) 0.05595(14) 0.88778(18) 0.0694(10) Uani 1 1 d . . .
H38 H 0.3698 0.0778 0.8699 0.083 Uiso 1 1 calc R . .
C39 C 0.3705(4) 0.02264(19) 0.9344(2) 0.1002(16) Uani 1 1 d . . .
H39A H 0.4232 0.0042 0.9597 0.150 Uiso 1 1 calc R . .
H39B H 0.3230 0.0039 0.9050 0.150 Uiso 1 1 calc R . .
H39C H 0.3317 0.0388 0.9679 0.150 Uiso 1 1 calc R . .
C40 C 0.5083(4) 0.08155(17) 0.9305(2) 0.0912(14) Uani 1 1 d . . .
H40A H 0.5648 0.0614 0.9460 0.137 Uiso 1 1 calc R . .
H40B H 0.4797 0.0947 0.9714 0.137 Uiso 1 1 calc R . .
H40C H 0.5347 0.1050 0.9016 0.137 Uiso 1 1 calc R . .
O41 O 0.20709(18) 0.10836(7) 0.62381(10) 0.0538(5) Uani 1 1 d . . .
C42 C 0.1252(3) 0.07971(13) 0.59209(18) 0.0673(9) Uani 1 1 d . . .
H42A H 0.0640 0.0804 0.6197 0.081 Uiso 1 1 calc R . .
H42B H 0.1500 0.0488 0.5897 0.081 Uiso 1 1 calc R . .
C43 C 0.0982(4) 0.09775(17) 0.5198(2) 0.0841(13) Uani 1 1 d . . .
H43A H 0.0450 0.1212 0.5201 0.101 Uiso 1 1 calc R . .
H43B H 0.0731 0.0741 0.4869 0.101 Uiso 1 1 calc R . .
C44 C 0.2021(4) 0.11632(15) 0.50101(19) 0.0784(12) Uani 1 1 d . . .
H44A H 0.2476 0.0926 0.4857 0.094 Uiso 1 1 calc R . .
H44B H 0.1923 0.1388 0.4636 0.094 Uiso 1 1 calc R . .
C45 C 0.2461(3) 0.13686(13) 0.56978(17) 0.0650(9) Uani 1 1 d . . .
H45A H 0.3228 0.1369 0.5731 0.078 Uiso 1 1 calc R . .
H45B H 0.2214 0.1676 0.5742 0.078 Uiso 1 1 calc R . .
B50 B -0.3212(2) 0.36104(9) 0.74114(15) 0.0339(5) Uani 1 1 d . . .
C51 C -0.37474(19) 0.33736(8) 0.80717(13) 0.0346(5) Uani 1 1 d . . .
C52 C -0.4740(2) 0.35007(9) 0.82519(14) 0.0393(5) Uani 1 1 d . A .
H52 H -0.5083 0.3738 0.8006 0.047 Uiso 1 1 calc R . .
C53 C -0.5238(2) 0.32890(10) 0.87817(15) 0.0434(6) Uani 1 1 d D . .
C54 C -0.4767(2) 0.29336(10) 0.91521(15) 0.0476(6) Uani 1 1 d . A .
H54 H -0.5100 0.2790 0.9512 0.057 Uiso 1 1 calc R . .
C55 C -0.3792(2) 0.27966(9) 0.89758(15) 0.0457(6) Uani 1 1 d D . .
C56 C -0.3298(2) 0.30127(9) 0.84480(14) 0.0388(5) Uani 1 1 d . A .
H56 H -0.2635 0.2912 0.8341 0.047 Uiso 1 1 calc R . .
C71 C -0.33650(18) 0.41539(8) 0.74097(14) 0.0370(5) Uani 1 1 d . . .
C72 C -0.3528(2) 0.43952(9) 0.80184(15) 0.0397(5) Uani 1 1 d . . .
H72 H -0.3614 0.4238 0.8438 0.048 Uiso 1 1 calc R . .
C73 C -0.3567(2) 0.48590(9) 0.80282(17) 0.0463(6) Uani 1 1 d . . .
C74 C -0.3445(2) 0.51034(10) 0.74230(19) 0.0541(8) Uani 1 1 d . B .
H74 H -0.3478 0.5417 0.7426 0.065 Uiso 1 1 calc R . .
C75 C -0.3274(2) 0.48720(10) 0.68107(17) 0.0516(7) Uani 1 1 d D . .
C76 C -0.3229(2) 0.44093(9) 0.68057(16) 0.0446(6) Uani 1 1 d . B .
H76 H -0.3103 0.4262 0.6384 0.054 Uiso 1 1 calc R . .
C77 C -0.3765(2) 0.50830(9) 0.87115(18) 0.0618(8) Uani 1 1 d D . .
F78 F -0.3749(2) 0.55251(6) 0.86722(13) 0.0826(7) Uani 1 1 d D . .
F79 F -0.3065(2) 0.49682(8) 0.92326(12) 0.0913(7) Uani 1 1 d D . .
F80 F -0.46860(19) 0.49701(8) 0.89272(14) 0.0884(7) Uani 1 1 d D . .
C91 C -0.19427(19) 0.35448(8) 0.74793(13) 0.0340(5) Uani 1 1 d . . .
C92 C -0.1355(2) 0.34326(9) 0.69242(14) 0.0409(6) Uani 1 1 d . C .
H92 H -0.1703 0.3358 0.6485 0.049 Uiso 1 1 calc R . .
C93 C -0.0263(2) 0.34275(11) 0.69978(14) 0.0478(7) Uani 1 1 d D . .
C94 C 0.0282(2) 0.35395(10) 0.76299(16) 0.0477(6) Uani 1 1 d . C .
H94 H 0.1016 0.3537 0.7678 0.057 Uiso 1 1 calc R . .
C95 C -0.0288(2) 0.36554(9) 0.81945(14) 0.0425(6) Uani 1 1 d D . .
C96 C -0.1368(2) 0.36582(8) 0.81158(13) 0.0375(5) Uani 1 1 d . C .
H96 H -0.1733 0.3739 0.8505 0.045 Uiso 1 1 calc R . .
C111 C -0.37969(19) 0.33700(8) 0.67091(13) 0.0363(5) Uani 1 1 d . . .
C112 C -0.3591(2) 0.29254(9) 0.65489(14) 0.0412(6) Uani 1 1 d . . .
H112 H -0.3057 0.2775 0.6822 0.049 Uiso 1 1 calc R . .
C113 C -0.4145(2) 0.26963(10) 0.60007(15) 0.0461(6) Uani 1 1 d . . .
C114 C -0.4927(2) 0.29100(10) 0.55768(16) 0.0499(7) Uani 1 1 d . D .
H114 H -0.5298 0.2759 0.5201 0.060 Uiso 1 1 calc R . .
C115 C -0.5145(2) 0.33486(10) 0.57227(15) 0.0477(6) Uani 1 1 d D . .
C116 C -0.4598(2) 0.35727(9) 0.62786(14) 0.0411(6) Uani 1 1 d . D .
H116 H -0.4773 0.3871 0.6368 0.049 Uiso 1 1 calc R . .
C117 C -0.3889(3) 0.22203(11) 0.58621(18) 0.0639(9) Uani 1 1 d . . .
F118 F -0.3586(2) 0.19928(7) 0.64364(11) 0.0825(7) Uani 1 1 d . . .
F119 F -0.3116(3) 0.21775(9) 0.54612(16) 0.1339(15) Uani 1 1 d . . .
F120 F -0.4680(3) 0.19999(9) 0.5553(2) 0.1646(19) Uani 1 1 d . . .
C57 C -0.6305(2) 0.34405(11) 0.89300(17) 0.0589(8) Uani 0.890(4) 1 d PD A 1
F58 F -0.6651(2) 0.32548(13) 0.9488(2) 0.1212(16) Uani 0.890(4) 1 d PD A 1
F59 F -0.6346(2) 0.38748(8) 0.9048(2) 0.0950(11) Uani 0.890(4) 1 d PD A 1
F60 F -0.70009(19) 0.33795(17) 0.83921(17) 0.1301(18) Uani 0.890(4) 1 d PD A 1
C61 C -0.3249(3) 0.24133(13) 0.9346(2) 0.0639(9) Uani 0.750(4) 1 d PD A 1
F62 F -0.3756(3) 0.22452(18) 0.9857(3) 0.132(2) Uani 0.750(4) 1 d PD A 1
F63 F -0.2312(3) 0.25242(15) 0.9633(3) 0.125(2) Uani 0.750(4) 1 d PD A 1
F64 F -0.3094(5) 0.20789(13) 0.8921(2) 0.137(2) Uani 0.750(4) 1 d PD A 1
C81 C -0.3129(3) 0.51341(12) 0.6158(2) 0.0727(12) Uani 0.803(5) 1 d PD B 1
F82 F -0.2529(3) 0.49351(12) 0.57287(18) 0.0943(12) Uani 0.803(5) 1 d PD B 1
F83 F -0.2693(5) 0.55276(11) 0.6278(2) 0.162(3) Uani 0.803(5) 1 d PD B 1
F84 F -0.4028(3) 0.5215(2) 0.5803(3) 0.174(3) Uani 0.803(5) 1 d PD B 1
C97 C 0.0343(3) 0.32885(15) 0.63903(19) 0.0749(12) Uani 0.801(5) 1 d PD C 1
F98 F 0.1324(2) 0.34253(17) 0.64440(19) 0.1036(14) Uani 0.801(5) 1 d PD C 1
F99 F -0.0088(3) 0.3435(2) 0.57797(15) 0.135(2) Uani 0.801(5) 1 d PD C 1
F100 F 0.0398(5) 0.28519(12) 0.6332(3) 0.149(2) Uani 0.801(5) 1 d PD C 1
C101 C 0.0324(3) 0.37983(13) 0.8855(2) 0.0564(9) Uani 0.709(4) 1 d PD C 1
F102 F 0.0886(3) 0.34710(11) 0.91571(18) 0.0794(10) Uani 0.709(4) 1 d PD C 1
F103 F 0.1035(3) 0.41073(13) 0.8770(2) 0.1069(15) Uani 0.709(4) 1 d PD C 1
F104 F -0.0274(3) 0.3984(2) 0.9299(2) 0.147(3) Uani 0.709(4) 1 d PD C 1
C121 C -0.5992(3) 0.35816(13) 0.5282(2) 0.0697(11) Uani 0.783(4) 1 d PD D 1
F122 F -0.5993(4) 0.34910(16) 0.46037(15) 0.1239(17) Uani 0.783(4) 1 d PD D 1
F123 F -0.5964(4) 0.40205(10) 0.5341(3) 0.129(2) Uani 0.783(4) 1 d PD D 1
F124 F -0.6931(2) 0.34668(18) 0.5436(3) 0.149(2) Uani 0.783(4) 1 d PD D 1
C557 C -0.6308(8) 0.3438(6) 0.8924(11) 0.0589(8) Uani 0.110(4) 1 d PD A 2
F558 F -0.6938(17) 0.3091(7) 0.8908(15) 0.1212(16) Uani 0.110(4) 1 d PD A 2
F559 F -0.6362(16) 0.3620(9) 0.9552(11) 0.0950(11) Uani 0.110(4) 1 d PD A 2
F560 F -0.6754(16) 0.3732(8) 0.8482(12) 0.1301(18) Uani 0.110(4) 1 d PD A 2
C561 C -0.3281(8) 0.2426(3) 0.9385(5) 0.0639(9) Uani 0.250(4) 1 d PD A 2
F562 F -0.3205(10) 0.2487(4) 1.0071(5) 0.132(2) Uani 0.250(4) 1 d PD A 2
F563 F -0.2325(9) 0.2347(5) 0.9215(7) 0.125(2) Uani 0.250(4) 1 d PD A 2
F564 F -0.3781(10) 0.2050(3) 0.9256(8) 0.137(2) Uani 0.250(4) 1 d PD A 2
C581 C -0.3262(11) 0.5088(4) 0.6101(5) 0.0727(12) Uani 0.197(5) 1 d PD B 2
F582 F -0.2304(10) 0.5165(5) 0.5934(8) 0.0943(12) Uani 0.197(5) 1 d PD B 2
F583 F -0.3692(16) 0.5489(4) 0.6106(11) 0.162(3) Uani 0.197(5) 1 d PD B 2
F584 F -0.3744(12) 0.4888(5) 0.5551(7) 0.174(3) Uani 0.197(5) 1 d PD B 2
C597 C 0.0219(10) 0.3317(5) 0.6344(5) 0.0749(12) Uani 0.199(5) 1 d PD C 2
F598 F 0.1154(11) 0.3146(6) 0.6488(8) 0.1036(14) Uani 0.199(5) 1 d PD C 2
F599 F 0.0349(13) 0.3686(5) 0.5987(8) 0.135(2) Uani 0.199(5) 1 d PD C 2
F600 F -0.0300(13) 0.3044(6) 0.5907(10) 0.149(2) Uani 0.199(5) 1 d PD C 2
C601 C 0.0202(6) 0.3757(3) 0.8919(3) 0.0564(9) Uani 0.291(4) 1 d PD C 2
F602 F -0.0291(6) 0.3600(3) 0.9447(4) 0.0794(10) Uani 0.291(4) 1 d PD C 2
F603 F 0.1170(6) 0.3606(3) 0.9034(7) 0.1069(15) Uani 0.291(4) 1 d PD C 2
F604 F 0.0313(8) 0.4188(3) 0.9028(5) 0.147(3) Uani 0.291(4) 1 d PD C 2
C621 C -0.5887(8) 0.3604(4) 0.5238(6) 0.0697(11) Uani 0.217(4) 1 d PD D 2
F622 F -0.5449(9) 0.3886(5) 0.4823(6) 0.1239(17) Uani 0.217(4) 1 d PD D 2
F623 F -0.6497(12) 0.3843(5) 0.5616(6) 0.129(2) Uani 0.217(4) 1 d PD D 2
F624 F -0.6540(10) 0.3361(5) 0.4832(10) 0.149(2) Uani 0.217(4) 1 d PD D 2

loop_
_atom_site_aniso_label
_atom_site_aniso_U_11
_atom_site_aniso_U_22
_atom_site_aniso_U_33
_atom_site_aniso_U_23
_atom_site_aniso_U_13
_atom_site_aniso_U_12
Fe1 0.0387(2) 0.03164(18) 0.03546(19) 0.00181(14) 0.00230(14) -0.00125(14)
N1 0.0435(12) 0.0371(11) 0.0468(12) 0.0011(9) 0.0032(10) 0.0007(9)
C2 0.0568(18) 0.0448(16) 0.0638(19) -0.0070(14) 0.0115(15) 0.0010(13)
C3 0.067(2) 0.0383(16) 0.102(3) -0.0073(17) 0.016(2) 0.0023(15)
C4 0.067(2) 0.0370(16) 0.121(3) 0.0113(18) 0.023(2) -0.0031(15)
C5 0.0532(18) 0.0472(17) 0.093(3) 0.0158(17) 0.0253(17) -0.0023(14)
C6 0.0370(13) 0.0395(14) 0.0551(16) 0.0068(12) 0.0042(12) -0.0013(11)
C7 0.0365(13) 0.0443(14) 0.0526(16) 0.0037(12) 0.0101(11) -0.0003(11)
N8 0.0375(11) 0.0359(11) 0.0416(11) -0.0005(9) 0.0019(9) 0.0023(9)
C9 0.0453(14) 0.0367(13) 0.0434(14) -0.0014(11) 0.0069(11) 0.0012(11)
C10 0.0517(16) 0.0449(15) 0.0411(14) -0.0044(11) 0.0087(12) -0.0027(12)
C11 0.071(2) 0.0507(17) 0.0548(18) -0.0146(14) 0.0080(16) -0.0062(15)
C12 0.081(2) 0.0392(16) 0.076(2) -0.0094(15) 0.0098(19) 0.0106(16)
C13 0.067(2) 0.0470(17) 0.073(2) -0.0023(15) -0.0008(17) 0.0157(15)
C14 0.0507(16) 0.0418(15) 0.0566(17) -0.0038(13) -0.0002(13) 0.0062(12)
C15 0.0489(16) 0.0612(18) 0.0436(15) -0.0103(13) 0.0034(12) -0.0021(13)
C16 0.065(2) 0.081(3) 0.057(2) 0.0107(18) 0.0021(16) 0.0044(18)
C17 0.060(2) 0.089(3) 0.062(2) -0.0158(19) 0.0041(16) -0.0183(19)
C18 0.0530(18) 0.0506(17) 0.075(2) -0.0101(16) -0.0134(16) 0.0121(14)
C19 0.061(2) 0.064(2) 0.113(3) -0.010(2) -0.006(2) -0.0007(18)
C20 0.093(3) 0.104(3) 0.069(3) -0.010(2) -0.013(2) 0.001(3)
N21 0.0426(12) 0.0371(11) 0.0423(12) -0.0004(9) 0.0035(9) -0.0013(9)
C22 0.0521(17) 0.0417(15) 0.0646(19) 0.0055(13) 0.0025(14) 0.0018(13)
C23 0.076(2) 0.0396(16) 0.077(2) 0.0054(15) 0.0133(18) 0.0042(15)
C24 0.075(2) 0.0390(15) 0.071(2) -0.0062(14) 0.0210(17) -0.0144(15)
C25 0.0509(16) 0.0510(17) 0.0563(17) -0.0078(14) 0.0118(13) -0.0139(13)
C26 0.0428(14) 0.0429(14) 0.0387(13) -0.0056(11) 0.0082(11) -0.0068(11)
C27 0.0372(13) 0.0503(15) 0.0442(14) -0.0054(12) 0.0045(11) -0.0004(11)
N28 0.0424(11) 0.0396(11) 0.0348(11) -0.0014(9) 0.0017(9) 0.0046(9)
C29 0.0403(14) 0.0448(15) 0.0487(15) -0.0029(12) -0.0040(11) 0.0070(11)
C30 0.0501(16) 0.0540(17) 0.0550(17) -0.0106(14) -0.0044(13) 0.0126(13)
C31 0.060(2) 0.059(2) 0.078(2) -0.0233(18) -0.0086(17) 0.0205(16)
C32 0.066(2) 0.0495(18) 0.099(3) -0.0121(19) -0.025(2) 0.0227(16)
C33 0.071(2) 0.058(2) 0.075(2) 0.0123(18) -0.0149(19) 0.0168(17)
C34 0.0550(17) 0.0553(18) 0.0544(18) 0.0085(14) -0.0057(14) 0.0139(14)
C35 0.071(2) 0.069(2) 0.0521(18) -0.0117(16) 0.0086(16) 0.0202(17)
C36 0.105(4) 0.135(5) 0.125(5) 0.037(4) -0.001(3) -0.039(4)
C37 0.110(4) 0.132(4) 0.052(2) 0.000(2) 0.004(2) -0.034(3)
C38 0.077(2) 0.079(2) 0.0516(19) 0.0166(17) 0.0051(17) 0.029(2)
C39 0.091(3) 0.135(4) 0.075(3) 0.049(3) 0.013(2) 0.023(3)
C40 0.121(4) 0.093(3) 0.061(2) -0.012(2) 0.014(2) 0.013(3)
O41 0.0629(13) 0.0602(13) 0.0373(10) 0.0058(9) -0.0013(9) -0.0167(10)
C42 0.069(2) 0.075(2) 0.0550(19) -0.0058(17) -0.0107(16) -0.0167(18)
C43 0.092(3) 0.106(3) 0.050(2) -0.011(2) -0.018(2) 0.009(3)
C44 0.105(3) 0.089(3) 0.0417(18) 0.0078(17) 0.0057(19) 0.021(2)
C45 0.082(2) 0.068(2) 0.0463(17) 0.0175(15) 0.0101(16) -0.0040(18)
B50 0.0340(13) 0.0339(13) 0.0341(13) 0.0019(11) 0.0039(10) 0.0001(10)
C51 0.0348(12) 0.0343(12) 0.0348(12) -0.0021(9) 0.0037(9) -0.0036(9)
C52 0.0365(12) 0.0405(13) 0.0409(13) 0.0000(11) 0.0021(10) -0.0007(10)
C53 0.0353(13) 0.0483(15) 0.0473(15) -0.0023(12) 0.0085(11) -0.0039(11)
C54 0.0442(15) 0.0553(17) 0.0442(15) 0.0069(12) 0.0095(12) -0.0078(12)
C55 0.0443(14) 0.0460(15) 0.0470(15) 0.0092(12) 0.0050(12) -0.0032(12)
C56 0.0362(12) 0.0392(13) 0.0414(13) 0.0023(10) 0.0054(10) 0.0009(10)
C71 0.0300(11) 0.0366(13) 0.0446(14) 0.0037(10) 0.0039(10) 0.0015(10)
C72 0.0380(13) 0.0347(12) 0.0461(14) 0.0021(11) 0.0022(11) 0.0008(10)
C73 0.0410(14) 0.0373(14) 0.0613(17) -0.0004(12) 0.0076(12) 0.0027(11)
C74 0.0506(16) 0.0354(14) 0.078(2) 0.0091(14) 0.0183(15) 0.0037(12)
C75 0.0464(15) 0.0431(15) 0.0677(19) 0.0176(14) 0.0191(14) 0.0054(12)
C76 0.0385(13) 0.0463(15) 0.0505(15) 0.0079(12) 0.0124(12) 0.0042(11)
C77 0.073(2) 0.0380(15) 0.075(2) -0.0083(15) 0.0103(18) 0.0027(15)
F78 0.1118(18) 0.0381(10) 0.0999(17) -0.0132(10) 0.0205(14) 0.0044(11)
F79 0.129(2) 0.0701(14) 0.0715(14) -0.0176(11) -0.0116(14) 0.0146(14)
F80 0.0990(17) 0.0709(14) 0.1025(18) -0.0199(12) 0.0517(15) -0.0036(12)
C91 0.0349(12) 0.0311(11) 0.0364(12) 0.0044(9) 0.0048(10) 0.0014(9)
C92 0.0405(13) 0.0472(14) 0.0352(13) 0.0036(11) 0.0043(10) 0.0058(11)
C93 0.0408(14) 0.0611(18) 0.0427(15) 0.0080(13) 0.0107(12) 0.0113(13)
C94 0.0339(13) 0.0573(17) 0.0522(16) 0.0080(13) 0.0051(11) 0.0064(12)
C95 0.0387(13) 0.0416(14) 0.0461(15) 0.0006(11) -0.0020(11) 0.0025(11)
C96 0.0387(13) 0.0378(13) 0.0362(12) -0.0015(10) 0.0051(10) 0.0029(10)
C111 0.0356(12) 0.0398(13) 0.0340(12) 0.0024(10) 0.0062(10) -0.0018(10)
C112 0.0452(14) 0.0414(14) 0.0370(13) 0.0023(11) 0.0027(11) -0.0006(11)
C113 0.0547(16) 0.0431(15) 0.0404(14) -0.0012(11) 0.0041(12) -0.0032(12)
C114 0.0518(16) 0.0545(17) 0.0425(15) -0.0061(13) -0.0010(12) -0.0087(13)
C115 0.0436(14) 0.0554(17) 0.0431(15) -0.0008(12) -0.0020(12) -0.0006(12)
C116 0.0382(13) 0.0450(14) 0.0401(13) -0.0014(11) 0.0042(11) 0.0017(11)
C117 0.091(3) 0.0481(18) 0.0518(18) -0.0105(14) -0.0007(17) 0.0036(17)
F118 0.138(2) 0.0464(11) 0.0647(13) 0.0052(9) 0.0147(13) 0.0148(12)
F119 0.231(4) 0.0772(17) 0.108(2) 0.0187(15) 0.100(2) 0.063(2)
F120 0.168(3) 0.0627(16) 0.242(4) -0.063(2) -0.108(3) 0.0168(18)
C57 0.0401(15) 0.068(2) 0.071(2) -0.0002(17) 0.0201(15) -0.0004(14)
F58 0.092(2) 0.138(3) 0.148(3) 0.068(3) 0.088(2) 0.041(2)
F59 0.0628(15) 0.0750(18) 0.152(3) -0.0101(18) 0.0395(18) 0.0158(13)
F60 0.0336(12) 0.232(5) 0.122(3) -0.081(3) -0.0080(14) 0.0168(19)
C61 0.0575(19) 0.064(2) 0.071(2) 0.0306(18) 0.0121(17) 0.0042(16)
F62 0.099(3) 0.154(4) 0.151(4) 0.122(4) 0.054(3) 0.032(3)
F63 0.083(2) 0.106(4) 0.175(5) 0.072(3) -0.060(3) -0.012(2)
F64 0.229(6) 0.076(2) 0.103(3) 0.014(2) 0.003(3) 0.080(3)
C81 0.076(3) 0.057(2) 0.090(3) 0.033(2) 0.036(2) 0.0140(19)
F82 0.131(3) 0.081(2) 0.079(2) 0.0258(19) 0.058(2) 0.026(2)
F83 0.294(8) 0.0630(19) 0.148(4) 0.017(2) 0.127(5) -0.046(3)
F84 0.087(3) 0.280(8) 0.160(4) 0.175(5) 0.042(2) 0.068(3)
C97 0.047(2) 0.128(4) 0.052(2) 0.011(2) 0.0128(16) 0.027(2)
F98 0.0581(17) 0.166(4) 0.093(2) 0.001(3) 0.0435(15) -0.002(2)
F99 0.082(3) 0.288(7) 0.0371(17) 0.019(3) 0.0141(15) 0.061(4)
F100 0.201(6) 0.111(3) 0.153(4) -0.037(3) 0.120(4) 0.017(3)
C101 0.0447(19) 0.065(2) 0.057(2) -0.0124(16) -0.0097(15) 0.0058(16)
F102 0.098(2) 0.072(2) 0.0604(17) 0.0084(15) -0.0337(16) -0.0002(17)
F103 0.099(3) 0.100(3) 0.114(3) -0.002(2) -0.040(2) -0.044(2)
F104 0.055(2) 0.277(7) 0.104(3) -0.125(4) -0.019(2) 0.041(3)
C121 0.059(2) 0.075(3) 0.071(2) -0.0113(19) -0.0243(18) 0.0102(19)
F122 0.137(4) 0.169(4) 0.0567(18) -0.013(2) -0.0415(19) 0.071(3)
F123 0.171(5) 0.059(2) 0.139(4) 0.001(2) -0.100(4) 0.021(2)
F124 0.0478(19) 0.194(5) 0.203(5) 0.057(4) -0.011(2) 0.024(2)
C557 0.0401(15) 0.068(2) 0.071(2) -0.0002(17) 0.0201(15) -0.0004(14)
F558 0.092(2) 0.138(3) 0.148(3) 0.068(3) 0.088(2) 0.041(2)
F559 0.0628(15) 0.0750(18) 0.152(3) -0.0101(18) 0.0395(18) 0.0158(13)
F560 0.0336(12) 0.232(5) 0.122(3) -0.081(3) -0.0080(14) 0.0168(19)
C561 0.0575(19) 0.064(2) 0.071(2) 0.0306(18) 0.0121(17) 0.0042(16)
F562 0.099(3) 0.154(4) 0.151(4) 0.122(4) 0.054(3) 0.032(3)
F563 0.083(2) 0.106(4) 0.175(5) 0.072(3) -0.060(3) -0.012(2)
F564 0.229(6) 0.076(2) 0.103(3) 0.014(2) 0.003(3) 0.080(3)
C581 0.076(3) 0.057(2) 0.090(3) 0.033(2) 0.036(2) 0.0140(19)
F582 0.131(3) 0.081(2) 0.079(2) 0.0258(19) 0.058(2) 0.026(2)
F583 0.294(8) 0.0630(19) 0.148(4) 0.017(2) 0.127(5) -0.046(3)
F584 0.087(3) 0.280(8) 0.160(4) 0.175(5) 0.042(2) 0.068(3)
C597 0.047(2) 0.128(4) 0.052(2) 0.011(2) 0.0128(16) 0.027(2)
F598 0.0581(17) 0.166(4) 0.093(2) 0.001(3) 0.0435(15) -0.002(2)
F599 0.082(3) 0.288(7) 0.0371(17) 0.019(3) 0.0141(15) 0.061(4)
F600 0.201(6) 0.111(3) 0.153(4) -0.037(3) 0.120(4) 0.017(3)
C601 0.0447(19) 0.065(2) 0.057(2) -0.0124(16) -0.0097(15) 0.0058(16)
F602 0.098(2) 0.072(2) 0.0604(17) 0.0084(15) -0.0337(16) -0.0002(17)
F603 0.099(3) 0.100(3) 0.114(3) -0.002(2) -0.040(2) -0.044(2)
F604 0.055(2) 0.277(7) 0.104(3) -0.125(4) -0.019(2) 0.041(3)
C621 0.059(2) 0.075(3) 0.071(2) -0.0113(19) -0.0243(18) 0.0102(19)
F622 0.137(4) 0.169(4) 0.0567(18) -0.013(2) -0.0415(19) 0.071(3)
F623 0.171(5) 0.059(2) 0.139(4) 0.001(2) -0.100(4) 0.021(2)
F624 0.0478(19) 0.194(5) 0.203(5) 0.057(4) -0.011(2) 0.024(2)

loop_
_atom_type_symbol
_atom_type_description
_atom_type_scat_dispersion_real
_atom_type_scat_dispersion_imag
_atom_type_scat_source
C C 0.0033 0.0016 'International Tables Vol C Tables 4.2.6.8 and 6.1.1.4'
H H 0.0000 0.0000 'International Tables Vol C Tables 4.2.6.8 and 6.1.1.4'
B B 0.0013 0.0007 'International Tables Vol C Tables 4.2.6.8 and 6.1.1.4'
N N 0.0061 0.0033 'International Tables Vol C Tables 4.2.6.8 and 6.1.1.4'
F F 0.0171 0.0103 'International Tables Vol C Tables 4.2.6.8 and 6.1.1.4'
Fe Fe 0.3463 0.8444 'International Tables Vol C Tables 4.2.6.8 and 6.1.1.4'
O O 0.0106 0.0060 'International Tables Vol C Tables 4.2.6.8 and 6.1.1.4'

loop_
_geom_angle_atom_site_label_1
_geom_angle_atom_site_label_2
_geom_angle_atom_site_label_3
_geom_angle
N8 Fe1 N28 129.39(9)
N8 Fe1 N1 79.29(9)
N28 Fe1 N1 96.55(9)
N8 Fe1 O41 118.58(9)
N28 Fe1 O41 112.02(9)
N1 Fe1 O41 96.63(9)
N8 Fe1 N21 98.13(9)
N28 Fe1 N21 78.30(9)
N1 Fe1 N21 170.96(9)
O41 Fe1 N21 92.21(8)
C2 N1 C6 117.3(2)
C2 N1 Fe1 129.4(2)
C6 N1 Fe1 113.00(18)
N1 C2 C3 123.4(3)
C2 C3 C4 119.0(3)
C5 C4 C3 119.1(3)
C4 C5 C6 119.5(3)
N1 C6 C5 121.5(3)
N1 C6 C7 114.4(2)
C5 C6 C7 124.1(3)
N8 C7 C6 118.0(2)
C7 N8 C9 118.3(2)
C7 N8 Fe1 114.95(18)
C9 N8 Fe1 126.72(17)
C14 C9 C10 121.7(3)
C14 C9 N8 119.6(2)
C10 C9 N8 118.5(2)
C11 C10 C9 117.6(3)
C11 C10 C15 121.3(3)
C9 C10 C15 121.1(3)
C12 C11 C10 121.5(3)
C11 C12 C13 120.2(3)
C12 C13 C14 121.3(3)
C13 C14 C9 117.7(3)
C13 C14 C18 119.1(3)
C9 C14 C18 123.2(3)
C10 C15 C16 110.3(3)
C10 C15 C17 113.1(3)
C16 C15 C17 110.6(3)
C14 C18 C20 111.4(3)
C14 C18 C19 111.0(3)
C20 C18 C19 111.2(3)
C22 N21 C26 117.1(2)
C22 N21 Fe1 129.3(2)
C26 N21 Fe1 113.65(17)
N21 C22 C23 123.0(3)
C22 C23 C24 119.5(3)
C25 C24 C23 118.7(3)
C24 C25 C26 119.8(3)
N21 C26 C25 121.9(3)
N21 C26 C27 114.3(2)
C25 C26 C27 123.7(3)
N28 C27 C26 118.7(2)
C27 N28 C29 118.5(2)
C27 N28 Fe1 115.04(18)
C29 N28 Fe1 126.32(18)
C30 C29 C34 122.4(3)
C30 C29 N28 119.1(3)
C34 C29 N28 118.4(3)
C31 C30 C29 116.9(3)
C31 C30 C35 120.8(3)
C29 C30 C35 122.3(3)
C32 C31 C30 121.9(3)
C33 C32 C31 120.1(3)
C32 C33 C34 121.5(4)
C33 C34 C29 117.3(3)
C33 C34 C38 121.7(3)
C29 C34 C38 121.0(3)
C37 C35 C36 111.0(4)
C37 C35 C30 112.2(3)
C36 C35 C30 112.8(4)
C40 C38 C34 110.2(3)
C40 C38 C39 110.8(3)
C34 C38 C39 113.5(4)
C42 O41 C45 109.6(2)
C42 O41 Fe1 122.24(19)
C45 O41 Fe1 128.15(19)
O41 C42 C43 105.9(3)
C42 C43 C44 102.0(3)
C45 C44 C43 102.7(3)
O41 C45 C44 104.2(3)
C91 B50 C71 103.74(19)
C91 B50 C51 111.4(2)
C71 B50 C51 111.9(2)
C91 B50 C111 113.3(2)
C71 B50 C111 112.8(2)
C51 B50 C111 103.87(19)
C56 C51 C52 115.6(2)
C56 C51 B50 123.0(2)
C52 C51 B50 121.1(2)
C53 C52 C51 122.4(2)
C54 C53 C52 120.7(2)
C54 C53 C557 120.5(8)
C52 C53 C557 118.7(8)
C54 C53 C57 120.4(3)
C52 C53 C57 118.9(3)
C557 C53 C57 0.6(9)
C55 C54 C53 118.0(3)
C54 C55 C56 120.9(3)
C54 C55 C561 117.8(5)
C56 C55 C561 121.3(5)
C54 C55 C61 120.8(3)
C56 C55 C61 118.4(3)
C561 C55 C61 3.7(5)
C55 C56 C51 122.4(2)
C72 C71 C76 115.7(2)
C72 C71 B50 122.6(2)
C76 C71 B50 121.4(2)
C73 C72 C71 122.5(3)
C74 C73 C72 120.7(3)
C74 C73 C77 121.4(3)
C72 C73 C77 117.8(3)
C73 C74 C75 118.0(3)
C76 C75 C74 121.0(3)
C76 C75 C81 120.8(3)
C74 C75 C81 118.2(3)
C76 C75 C581 115.0(6)
C74 C75 C581 123.6(5)
C81 C75 C581 9.1(6)
C75 C76 C71 122.1(3)
F79 C77 F80 105.6(3)
F79 C77 F78 106.7(3)
F80 C77 F78 106.9(3)
F79 C77 C73 112.1(2)
F80 C77 C73 111.9(3)
F78 C77 C73 113.1(3)
C92 C91 C96 115.6(2)
C92 C91 B50 124.8(2)
C96 C91 B50 119.2(2)
C91 C92 C93 122.1(2)
C94 C93 C92 121.1(2)
C94 C93 C597 124.8(6)
C92 C93 C597 114.0(6)
C94 C93 C97 118.5(3)
C92 C93 C97 120.4(3)
C597 C93 C97 7.4(6)
C93 C94 C95 118.1(2)
C96 C95 C94 120.3(2)
C96 C95 C101 123.0(3)
C94 C95 C101 116.6(3)
C96 C95 C601 116.1(4)
C94 C95 C601 123.5(4)
C101 C95 C601 9.2(4)
C95 C96 C91 122.8(2)
C112 C111 C116 115.5(2)
C112 C111 B50 120.9(2)
C116 C111 B50 123.3(2)
C113 C112 C111 122.6(3)
C114 C113 C112 120.4(3)
C114 C113 C117 119.8(3)
C112 C113 C117 119.8(3)
C115 C114 C113 118.2(3)
C114 C115 C116 121.0(3)
C114 C115 C621 119.9(6)
C116 C115 C621 118.7(6)
C114 C115 C121 119.0(3)
C116 C115 C121 119.9(3)
C621 C115 C121 6.8(6)
C115 C116 C111 122.3(3)
F119 C117 F120 106.7(4)
F119 C117 F118 104.3(3)
F120 C117 F118 106.0(4)
F119 C117 C113 112.7(3)
F120 C117 C113 112.8(3)
F118 C117 C113 113.7(3)
F58 C57 F60 108.4(3)
F58 C57 F59 105.1(3)
F60 C57 F59 103.6(3)
F58 C57 C53 113.8(3)
F60 C57 C53 112.7(3)
F59 C57 C53 112.4(3)
F64 C61 F62 105.8(4)
F64 C61 F63 105.4(4)
F62 C61 F63 106.4(4)
F64 C61 C55 112.8(3)
F62 C61 C55 113.7(3)
F63 C61 C55 112.1(3)
F84 C81 F82 107.5(4)
F84 C81 F83 105.5(4)
F82 C81 F83 104.5(3)
F84 C81 C75 111.2(3)
F82 C81 C75 113.4(3)
F83 C81 C75 114.1(3)
F100 C97 F99 106.2(4)
F100 C97 F98 105.0(4)
F99 C97 F98 107.0(4)
F100 C97 C93 112.0(3)
F99 C97 C93 112.1(3)
F98 C97 C93 114.0(3)
F104 C101 F103 103.3(4)
F104 C101 F102 111.3(4)
F103 C101 F102 102.5(3)
F104 C101 C95 111.6(3)
F103 C101 C95 114.9(3)
F102 C101 C95 112.6(3)
F124 C121 F122 103.9(4)
F124 C121 F123 105.2(4)
F122 C121 F123 106.6(4)
F124 C121 C115 113.2(3)
F122 C121 C115 113.2(3)
F123 C121 C115 113.9(3)
F560 C557 F558 106.3(7)
F560 C557 F559 104.4(6)
F558 C557 F559 105.6(6)
F560 C557 C53 116.4(14)
F558 C557 C53 109.5(14)
F559 C557 C53 113.9(13)
F564 C561 F562 107.3(6)
F564 C561 F563 104.5(6)
F562 C561 F563 106.0(6)
F564 C561 C55 111.1(8)
F562 C561 C55 114.4(8)
F563 C561 C55 113.0(9)
F584 C581 F582 106.0(6)
F584 C581 F583 104.5(6)
F582 C581 F583 104.0(6)
F584 C581 C75 118.6(10)
F582 C581 C75 111.9(10)
F583 C581 C75 110.6(11)
F600 C597 F598 107.3(6)
F600 C597 F599 106.2(6)
F598 C597 F599 106.3(6)
F600 C597 C93 116.7(10)
F598 C597 C93 110.7(10)
F599 C597 C93 109.1(10)
F604 C601 F602 106.4(6)
F604 C601 F603 102.8(6)
F602 C601 F603 104.9(6)
F604 C601 C95 112.2(6)
F602 C601 C95 115.8(6)
F603 C601 C95 113.6(8)
F624 C621 F622 106.7(6)
F624 C621 F623 104.1(6)
F622 C621 F623 106.3(6)
F624 C621 C115 115.2(10)
F622 C621 C115 114.8(9)
F623 C621 C115 108.9(9)

loop_
_geom_bond_atom_site_label_1
_geom_bond_atom_site_label_2
_geom_bond_distance
Fe1 N8 2.018(2)
Fe1 N28 2.054(2)
Fe1 N1 2.068(2)
Fe1 O41 2.077(2)
Fe1 N21 2.086(2)
N1 C2 1.351(4)
N1 C6 1.367(4)
C2 C3 1.366(5)
C3 C4 1.394(6)
C4 C5 1.365(5)
C5 C6 1.400(4)
C6 C7 1.424(4)
C7 N8 1.314(3)
N8 C9 1.439(3)
C9 C14 1.404(4)
C9 C10 1.406(4)
C10 C11 1.394(4)
C10 C15 1.512(4)
C11 C12 1.373(5)
C12 C13 1.374(5)
C13 C14 1.398(4)
C14 C18 1.519(4)
C15 C16 1.528(5)
C15 C17 1.533(5)
C18 C20 1.520(6)
C18 C19 1.523(5)
N21 C22 1.347(4)
N21 C26 1.363(3)
C22 C23 1.375(4)
C23 C24 1.383(5)
C24 C25 1.361(5)
C25 C26 1.394(4)
C26 C27 1.430(4)
C27 N28 1.295(4)
N28 C29 1.445(3)
C29 C30 1.399(4)
C29 C34 1.400(4)
C30 C31 1.396(4)
C30 C35 1.517(5)
C31 C32 1.368(6)
C32 C33 1.365(6)
C33 C34 1.396(5)
C34 C38 1.511(5)
C35 C37 1.508(6)
C35 C36 1.509(6)
C38 C40 1.511(6)
C38 C39 1.531(6)
O41 C42 1.449(4)
O41 C45 1.456(4)
C42 C43 1.489(5)
C43 C44 1.515(6)
C44 C45 1.510(5)
B50 C91 1.636(4)
B50 C71 1.640(4)
B50 C51 1.641(4)
B50 C111 1.641(4)
C51 C56 1.394(4)
C51 C52 1.400(4)
C52 C53 1.389(4)
C53 C54 1.386(4)
C53 C557 1.491(7)
C53 C57 1.492(4)
C54 C55 1.384(4)
C55 C56 1.391(4)
C55 C561 1.476(6)
C55 C61 1.489(4)
C71 C72 1.394(4)
C71 C76 1.402(4)
C72 C73 1.390(4)
C73 C74 1.383(4)
C73 C77 1.502(4)
C74 C75 1.387(5)
C75 C76 1.387(4)
C75 C81 1.492(4)
C75 C581 1.497(7)
C77 F79 1.326(3)
C77 F80 1.326(3)
C77 F78 1.326(3)
C91 C92 1.388(4)
C91 C96 1.405(4)
C92 C93 1.396(4)
C93 C94 1.379(4)
C93 C597 1.471(7)
C93 C97 1.504(4)
C94 C95 1.391(4)
C95 C96 1.381(4)
C95 C101 1.486(4)
C95 C601 1.495(6)
C111 C112 1.396(4)
C111 C116 1.398(4)
C112 C113 1.392(4)
C113 C114 1.390(4)
C113 C117 1.491(4)
C114 C115 1.376(4)
C115 C116 1.391(4)
C115 C621 1.481(7)
C115 C121 1.490(4)
C117 F119 1.306(5)
C117 F120 1.309(5)
C117 F118 1.317(4)
C57 F58 1.308(3)
C57 F60 1.313(3)
C57 F59 1.322(3)
C61 F64 1.312(4)
C61 F62 1.314(4)
C61 F63 1.320(4)
C81 F84 1.310(4)
C81 F82 1.312(3)
C81 F83 1.317(4)
C97 F100 1.315(4)
C97 F99 1.318(4)
C97 F98 1.319(4)
C101 F104 1.310(4)
C101 F103 1.319(4)
C101 F102 1.319(3)
C121 F124 1.309(4)
C121 F122 1.317(4)
C121 F123 1.319(4)
C557 F560 1.313(4)
C557 F558 1.315(4)
C557 F559 1.319(4)
C561 F564 1.309(4)
C561 F562 1.312(4)
C561 F563 1.317(4)
C581 F584 1.314(4)
C581 F582 1.316(4)
C581 F583 1.321(4)
C597 F600 1.307(4)
C597 F598 1.312(4)
C597 F599 1.315(4)
C601 F604 1.313(4)
C601 F602 1.317(4)
C601 F603 1.323(4)
C621 F624 1.311(4)
C621 F622 1.314(4)
C621 F623 1.317(4)
